data_7106775
loop_
_publ_author_name
'James B. Wittenberg'
'Matthew G. Costales'
'Peter Y. Zavalij'
'Lyle Isaacs'

_publ_section_title
;
 A Clipped [3]Rotaxane Derived From Bis-nor-seco-Cucurbit[10]uril
;
_journal_name_full Chem.Commun.
_journal_page_first 9420
_journal_paper_doi 10.1039/c1cc13358f
_journal_volume 47
_journal_year 2011
_chemical_formula_moiety 'C68 H72 N44 O22, 2(C8 H14 N2), 18(H2 O), 4(I)'
_chemical_formula_sum 'C84 H136 I4 N48 O40'
_chemical_formula_weight 2966.01
_chemical_name_common 'CB10+ xylenediammonium diiodide hydrate'
_chemical_name_systematic
;
CB10+ bis-p-xylenediammonium diiodide octadecahydrate
;
_space_group_IT_number 14
_symmetry_cell_setting monoclinic
_symmetry_space_group_name_Hall '-P 2yn'
_symmetry_space_group_name_H-M 'P 1 21/n 1'
_atom_sites_solution_hydrogens geom
_atom_sites_solution_primary direct
_atom_sites_solution_secondary difmap
_audit_creation_method 'SHELXL-97 & ZCIF'
_cell_angle_alpha 90.00
_cell_angle_beta 93.1108(19)
_cell_angle_gamma 90.00
_cell_formula_units_Z 2
_cell_length_a 13.690(2)
_cell_length_b 13.972(2)
_cell_length_c 30.064(4)
_cell_measurement_reflns_used 15779
_cell_measurement_temperature 250(2)
_cell_measurement_theta_max 28.2
_cell_measurement_theta_min 2.2
_cell_volume 5742.1(14)
_computing_cell_refinement Apex2
_computing_data_collection 'Apex2 (Bruker, 2005)'
_computing_data_reduction Apex2
_computing_molecular_graphics 'XSHEL (Bruker, 2004)'
_computing_publication_material SHELXL-97
_computing_structure_refinement 'SHELXL-97 (Sheldrick, 1997)'
_computing_structure_solution 'SHELXS-97 (Sheldrick, 1990)'
_diffrn_ambient_temperature 250(2)
_diffrn_detector 'CCD area detector'
_diffrn_detector_area_resol_mean 8.333
_diffrn_detector_type 'Bruker Smart Apex II'
_diffrn_measured_fraction_theta_full 0.995
_diffrn_measured_fraction_theta_max 0.995
_diffrn_measurement_details 610,610,310
_diffrn_measurement_device_type 'three-circle diffractometer'
_diffrn_measurement_method 'omega and phi scans'
_diffrn_measurement_specimen_support 'MiTeGen loop'
_diffrn_orient_matrix_type standard
_diffrn_orient_matrix_UB_11 -0.0533562
_diffrn_orient_matrix_UB_12 -0.0489077
_diffrn_orient_matrix_UB_13 -0.0004118
_diffrn_orient_matrix_UB_21 -0.0374951
_diffrn_orient_matrix_UB_22 0.0372221
_diffrn_orient_matrix_UB_23 -0.0236646
_diffrn_orient_matrix_UB_31 0.0331509
_diffrn_orient_matrix_UB_32 -0.0366711
_diffrn_orient_matrix_UB_33 -0.0234413
_diffrn_radiation_monochromator graphite
_diffrn_radiation_source 'fine-focus sealed tube'
_diffrn_radiation_type MoK\a
_diffrn_radiation_wavelength 0.71073
_diffrn_reflns_av_R_equivalents 0.0309
_diffrn_reflns_av_sigmaI/netI 0.0353
_diffrn_reflns_limit_h_max 17
_diffrn_reflns_limit_h_min -17
_diffrn_reflns_limit_k_max 18
_diffrn_reflns_limit_k_min -17
_diffrn_reflns_limit_l_max 38
_diffrn_reflns_limit_l_min -39
_diffrn_reflns_number 40898
_diffrn_reflns_theta_full 27.50
_diffrn_reflns_theta_max 27.50
_diffrn_reflns_theta_min 1.99
_diffrn_source_current 30.00
_diffrn_source_voltage 50.00
_diffrn_standards_decay_% 0
_exptl_absorpt_coefficient_mu 1.192
_exptl_absorpt_correction_T_max 0.779
_exptl_absorpt_correction_T_min 0.674
_exptl_absorpt_correction_type multi-scan
_exptl_absorpt_process_details 'SADABS (Sheldrick, 1996)'
_exptl_crystal_colour colorless
_exptl_crystal_density_diffrn 1.715
_exptl_crystal_density_method 'not measured'
_exptl_crystal_description prism
_exptl_crystal_F_000 3016
_exptl_crystal_id 'Isaacs/Wittenberg JW-3-138 @250K'
_exptl_crystal_size_max 0.37
_exptl_crystal_size_mid 0.24
_exptl_crystal_size_min 0.21
_refine_diff_density_max 1.323
_refine_diff_density_min -1.156
_refine_diff_density_rms 0.092
_refine_ls_extinction_method none
_refine_ls_goodness_of_fit_ref 1.000
_refine_ls_hydrogen_treatment mixed
_refine_ls_matrix_type full
_refine_ls_number_parameters 862
_refine_ls_number_reflns 13130
_refine_ls_number_restraints 48
_refine_ls_restrained_S_all 1.260
_refine_ls_R_factor_all 0.0618
_refine_ls_R_factor_gt 0.0460
_refine_ls_shift/su_max 0.001
_refine_ls_shift/su_mean 0.000
_refine_ls_structure_factor_coef Fsqd
_refine_ls_weighting_details 'w=1/[\s^2^(Fo^2^)+(0.01P)^2^+24.22P], P=(max(Fo^2^,0)+2Fc^2^)/3'
_refine_ls_weighting_scheme calc
_refine_ls_wR_factor_gt 0.0953
_refine_ls_wR_factor_ref 0.0994
_reflns_number_gt 10224
_reflns_number_total 13130
_reflns_threshold_expression >2sigma(I)
_cod_data_source_file c1cc13358f.txt
_cod_data_source_block 1946
_cod_original_cell_volume 5742.3(15)
_cod_original_sg_symbol_H-M P21/n
_cod_database_code 7106775
_diffrn_measurement_frame_width-ccd -0.30
_diffrn_measurement_total_frames-ccd 1330
_diffrn_measurement_frame_time-ccd 20
_diffrn_measurement_total_time-ccd 10
_diffrn_detector_distance-ccd 6.000
_diffrn_measurement_frame_size-ccd 512

loop_
_symmetry_equiv_pos_as_xyz
'x, y, z'
'-x+1/2, y+1/2, -z+1/2'
'-x, -y, -z'
'x-1/2, -y-1/2, z-1/2'

loop_
_atom_site_label
_atom_site_type_symbol
_atom_site_fract_x
_atom_site_fract_y
_atom_site_fract_z
_atom_site_U_iso_or_equiv
_atom_site_adp_type
_atom_site_occupancy
_atom_site_symmetry_multiplicity
_atom_site_calc_flag
_atom_site_refinement_flags
_atom_site_disorder_assembly
_atom_site_disorder_group
I1 I 0.72477(3) 0.20990(3) 0.662308(12) 0.04164(10) Uani 1 1 d . . .
I2 I 0.01597(3) 0.11708(3) 0.602585(13) 0.04668(11) Uani 1 1 d . . .
N1 N 0.1915(3) 0.6188(4) 0.66704(15) 0.0463(12) Uani 1 1 d . . .
H1A H 0.2353 0.5845 0.6838 0.069 Uiso 1 1 calc R . .
H1B H 0.1319 0.5922 0.6684 0.069 Uiso 1 1 calc R . .
H1C H 0.1899 0.6792 0.6774 0.069 Uiso 1 1 calc R . .
C1 C 0.2198(4) 0.6197(4) 0.62090(17) 0.0391(12) Uani 1 1 d . . .
H1D H 0.1771 0.6646 0.6040 0.047 Uiso 1 1 calc R . .
H1E H 0.2081 0.5559 0.6082 0.047 Uiso 1 1 calc R . .
C2 C 0.3247(3) 0.6470(4) 0.61432(15) 0.0289(10) Uani 1 1 d . . .
C3 C 0.3836(4) 0.6969(4) 0.64505(16) 0.0343(11) Uani 1 1 d . . .
H3 H 0.3593 0.7133 0.6727 0.041 Uiso 1 1 calc R . .
C4 C 0.4773(4) 0.7230(4) 0.63564(16) 0.0349(11) Uani 1 1 d . . .
H4 H 0.5158 0.7576 0.6569 0.042 Uiso 1 1 calc R . .
C5 C 0.5162(4) 0.6992(4) 0.59543(15) 0.0312(10) Uani 1 1 d . . .
C6 C 0.4582(4) 0.6462(4) 0.56519(16) 0.0346(11) Uani 1 1 d . . .
H6 H 0.4834 0.6270 0.5381 0.042 Uiso 1 1 calc R . .
C7 C 0.3641(4) 0.6215(4) 0.57444(15) 0.0334(11) Uani 1 1 d . . .
H7 H 0.3256 0.5866 0.5533 0.040 Uiso 1 1 calc R . .
C8 C 0.6181(4) 0.7306(4) 0.58543(17) 0.0386(12) Uani 1 1 d . . .
H8A H 0.6450 0.7704 0.6100 0.046 Uiso 1 1 calc R . .
H8B H 0.6600 0.6741 0.5833 0.046 Uiso 1 1 calc R . .
N8 N 0.6190(3) 0.7850(4) 0.54368(16) 0.0473(12) Uani 1 1 d . . .
H8C H 0.6063 0.7454 0.5205 0.071 Uiso 1 1 calc R . .
H8D H 0.6782 0.8119 0.5413 0.071 Uiso 1 1 calc R . .
H8E H 0.5730 0.8311 0.5436 0.071 Uiso 1 1 calc R . .
N10 N 0.1985(3) 0.6062(3) 0.48275(12) 0.0254(8) Uani 1 1 d . . .
C11 C 0.2522(3) 0.6603(3) 0.45073(14) 0.0248(9) Uani 1 1 d . . .
H11 H 0.2312 0.6430 0.4197 0.030 Uiso 1 1 calc R . .
N12 N 0.3581(3) 0.6585(3) 0.45748(12) 0.0257(8) Uani 1 1 d . . .
C13 C 0.1398(3) 0.6666(4) 0.50594(14) 0.0255(10) Uani 1 1 d . . .
O13 O 0.0774(2) 0.6391(3) 0.53082(11) 0.0322(8) Uani 1 1 d . . .
C14 C 0.3979(3) 0.7471(3) 0.46655(14) 0.0255(9) Uani 1 1 d . . .
O14 O 0.4854(2) 0.7646(3) 0.46833(11) 0.0320(8) Uani 1 1 d . . .
N15 N 0.1630(3) 0.7585(3) 0.49688(12) 0.0275(8) Uani 1 1 d . . .
C16 C 0.2287(3) 0.7657(3) 0.46072(14) 0.0251(9) Uani 1 1 d . . .
H16 H 0.1968 0.7979 0.4344 0.030 Uiso 1 1 calc R . .
N17 N 0.3233(3) 0.8075(3) 0.47269(13) 0.0267(8) Uani 1 1 d . . .
C18 C 0.1138(3) 0.8404(4) 0.51505(15) 0.0283(10) Uani 1 1 d . . .
H18A H 0.0960 0.8849 0.4907 0.034 Uiso 1 1 calc R . .
H18B H 0.0531 0.8186 0.5276 0.034 Uiso 1 1 calc R . .
C19 C 0.3409(4) 0.9078(3) 0.47852(15) 0.0281(10) Uani 1 1 d . . .
H19A H 0.2957 0.9431 0.4581 0.034 Uiso 1 1 calc R . .
H19B H 0.4075 0.9220 0.4702 0.034 Uiso 1 1 calc R . .
N20 N 0.1714(3) 0.8910(3) 0.54904(12) 0.0282(8) Uani 1 1 d . . .
C21 C 0.2366(3) 0.9698(3) 0.54018(14) 0.0257(9) Uani 1 1 d . . .
H21 H 0.2036 1.0192 0.5211 0.031 Uiso 1 1 calc R . .
N22 N 0.3295(3) 0.9422(3) 0.52353(12) 0.0277(8) Uani 1 1 d . . .
C23 C 0.1579(3) 0.8804(4) 0.59352(15) 0.0278(10) Uani 1 1 d . . .
O23 O 0.1023(3) 0.8233(3) 0.60976(11) 0.0374(8) Uani 1 1 d . . .
C24 C 0.4066(3) 0.9606(3) 0.55306(15) 0.0272(10) Uani 1 1 d . . .
O24 O 0.4929(2) 0.9442(3) 0.54735(11) 0.0351(8) Uani 1 1 d . . .
N25 N 0.2167(3) 0.9449(3) 0.61615(12) 0.0261(8) Uani 1 1 d . . .
C26 C 0.2658(3) 1.0092(3) 0.58744(15) 0.0256(9) Uani 1 1 d . . .
H26 H 0.2437 1.0761 0.5910 0.031 Uiso 1 1 calc R . .
N27 N 0.3715(3) 1.0020(3) 0.59025(13) 0.0291(9) Uani 1 1 d . . .
C28 C 0.2070(3) 0.9644(4) 0.66281(14) 0.0280(10) Uani 1 1 d . . .
H28A H 0.1469 0.9343 0.6722 0.034 Uiso 1 1 calc R . .
H28B H 0.2004 1.0337 0.6669 0.034 Uiso 1 1 calc R . .
C29 C 0.4340(4) 1.0435(4) 0.62573(16) 0.0314(11) Uani 1 1 d . . .
H29A H 0.4989 1.0546 0.6144 0.038 Uiso 1 1 calc R . .
H29B H 0.4072 1.1059 0.6336 0.038 Uiso 1 1 calc R . .
N30 N 0.2886(3) 0.9305(3) 0.69112(13) 0.0271(8) Uani 1 1 d . . .
C31 C 0.3764(3) 0.9867(3) 0.70086(15) 0.0262(9) Uani 1 1 d . . .
H31 H 0.3610 1.0526 0.7104 0.031 Uiso 1 1 calc R . .
N32 N 0.4452(3) 0.9859(3) 0.66578(12) 0.0280(8) Uani 1 1 d . . .
C33 C 0.2804(3) 0.8552(3) 0.71935(14) 0.0251(9) Uani 1 1 d . . .
O33 O 0.2115(2) 0.7990(2) 0.71938(11) 0.0301(7) Uani 1 1 d . . .
C34 C 0.5296(3) 0.9375(4) 0.67767(16) 0.0299(10) Uani 1 1 d . . .
O34 O 0.6012(2) 0.9301(3) 0.65546(12) 0.0387(9) Uani 1 1 d . . .
N35 N 0.3616(3) 0.8539(3) 0.74796(12) 0.0275(8) Uani 1 1 d . . .
C36 C 0.4304(3) 0.9285(3) 0.73889(15) 0.0261(9) Uani 1 1 d . . .
H36 H 0.4452 0.9688 0.7655 0.031 Uiso 1 1 calc R . .
N37 N 0.5193(3) 0.8974(3) 0.71889(13) 0.0286(9) Uani 1 1 d . . .
C38 C 0.3742(3) 0.7841(4) 0.78357(14) 0.0276(10) Uani 1 1 d . . .
H38A H 0.4075 0.8150 0.8095 0.033 Uiso 1 1 calc R . .
H38B H 0.3095 0.7637 0.7923 0.033 Uiso 1 1 calc R . .
C39 C 0.5985(3) 0.8479(4) 0.74292(16) 0.0304(10) Uani 1 1 d . . .
H39A H 0.6036 0.8715 0.7737 0.036 Uiso 1 1 calc R . .
H39B H 0.6599 0.8631 0.7292 0.036 Uiso 1 1 calc R . .
N40 N 0.4290(3) 0.7011(3) 0.77192(12) 0.0263(8) Uani 1 1 d . . .
C41 C 0.5346(3) 0.6935(3) 0.77695(14) 0.0251(9) Uani 1 1 d . . .
H41 H 0.5593 0.7103 0.8075 0.030 Uiso 1 1 calc R . .
N42 N 0.5865(3) 0.7449(3) 0.74363(12) 0.0269(8) Uani 1 1 d . . .
C43 C 0.3864(3) 0.6179(4) 0.75795(14) 0.0250(9) Uani 1 1 d . . .
O43 O 0.2981(2) 0.6037(3) 0.75144(11) 0.0318(8) Uani 1 1 d . . .
C44 C 0.6427(3) 0.6849(3) 0.71944(15) 0.0258(10) Uani 1 1 d . . .
O44 O 0.7014(2) 0.7107(3) 0.69247(11) 0.0358(8) Uani 1 1 d . . .
N45 N 0.4578(3) 0.5513(3) 0.75317(12) 0.0269(8) Uani 1 1 d . . .
C46 C 0.5544(3) 0.5872(3) 0.76610(14) 0.0251(9) Uani 1 1 d . . .
H46 H 0.5835 0.5527 0.7924 0.030 Uiso 1 1 calc R . .
N47 N 0.6223(3) 0.5930(3) 0.73077(12) 0.0268(8) Uani 1 1 d . . .
C48 C 0.4355(4) 0.4545(3) 0.74026(14) 0.0277(10) Uani 1 1 d . . .
H48A H 0.3673 0.4408 0.7462 0.033 Uiso 1 1 calc R . .
H48B H 0.4770 0.4110 0.7585 0.033 Uiso 1 1 calc R . .
C49 C 0.6709(3) 0.5115(3) 0.71203(15) 0.0258(10) Uani 1 1 d . . .
H49A H 0.7347 0.5322 0.7024 0.031 Uiso 1 1 calc R . .
H49B H 0.6825 0.4635 0.7355 0.031 Uiso 1 1 calc R . .
N50 N 0.4501(3) 0.4359(3) 0.69354(12) 0.0247(8) Uani 1 1 d . . .
C51 C 0.5408(3) 0.3973(3) 0.67902(14) 0.0233(9) Uani 1 1 d . . .
H51 H 0.5635 0.3425 0.6978 0.028 Uiso 1 1 calc R . .
N52 N 0.6175(3) 0.4672(3) 0.67481(12) 0.0256(8) Uani 1 1 d . . .
C53 C 0.3731(3) 0.4152(3) 0.66424(15) 0.0253(9) Uani 1 1 d . . .
O53 O 0.2865(2) 0.4247(3) 0.67171(11) 0.0341(8) Uani 1 1 d . . .
C54 C 0.6390(3) 0.4810(3) 0.63124(15) 0.0250(9) Uani 1 1 d . . .
O54 O 0.7053(2) 0.5305(3) 0.61822(11) 0.0330(8) Uani 1 1 d . . .
N55 N 0.4085(3) 0.3824(3) 0.62479(12) 0.0248(8) Uani 1 1 d . . .
C56 C 0.5138(3) 0.3654(3) 0.63053(14) 0.0236(9) Uani 1 1 d . . .
H56 H 0.5301 0.2973 0.6258 0.028 Uiso 1 1 calc R . .
N57 N 0.5741(3) 0.4284(3) 0.60505(12) 0.0248(8) Uani 1 1 d . . .
C58 C 0.3471(3) 0.3186(3) 0.59618(15) 0.0271(10) Uani 1 1 d . . .
H58A H 0.3889 0.2866 0.5753 0.033 Uiso 1 1 calc R . .
H58B H 0.3199 0.2690 0.6149 0.033 Uiso 1 1 calc R . .
C59 C 0.5790(3) 0.4272(3) 0.55762(14) 0.0262(10) Uani 1 1 d . . .
H59A H 0.6076 0.4873 0.5477 0.031 Uiso 1 1 calc R . .
H59B H 0.5127 0.4221 0.5437 0.031 Uiso 1 1 calc R . .
N60 N 0.2681(3) 0.3640(3) 0.57116(13) 0.0330(10) Uani 1 1 d . . .
C61 C 0.1675(3) 0.3657(4) 0.58460(18) 0.0360(12) Uani 1 1 d . . .
H61A H 0.1626 0.3991 0.6130 0.043 Uiso 1 1 calc R . .
H61B H 0.1417 0.3006 0.5874 0.043 Uiso 1 1 calc R . .
C62 C 0.2781(3) 0.4086(3) 0.53123(15) 0.0266(10) Uani 1 1 d . . .
O62 O 0.3527(2) 0.4114(3) 0.51028(11) 0.0326(8) Uani 1 1 d . . .
N63 N 0.1910(3) 0.4508(3) 0.51877(13) 0.0299(9) Uani 1 1 d . . .
C64 C 0.1132(3) 0.4197(4) 0.54688(16) 0.0355(12) Uani 1 1 d . . .
H64A H 0.0667 0.3778 0.5304 0.043 Uiso 1 1 calc R . .
H64B H 0.0778 0.4747 0.5583 0.043 Uiso 1 1 calc R . .
C65 C 0.1746(3) 0.5042(3) 0.47805(15) 0.0275(10) Uani 1 1 d . . .
H65A H 0.1058 0.4979 0.4678 0.033 Uiso 1 1 calc R . .
H65B H 0.2144 0.4764 0.4552 0.033 Uiso 1 1 calc R . .
O1W O 0.1001(4) 0.7209(3) 0.79381(15) 0.0560(11) Uani 1 1 d D . .
H11W H 0.137(4) 0.739(6) 0.7746(17) 0.084 Uiso 1 1 d D . .
H12W H 0.050(3) 0.707(6) 0.7795(19) 0.084 Uiso 1 1 d D . .
O2W O 0.8008(3) 0.8726(4) 0.54485(17) 0.0584(12) Uani 1 1 d D . .
H21W H 0.827(5) 0.906(4) 0.565(2) 0.088 Uiso 1 1 d D . .
H22W H 0.8312(19) 0.8225(16) 0.543(3) 0.088 Uiso 1 1 d D . .
O3W O 1.0103(3) 0.5268(4) 0.65595(17) 0.0541(11) Uani 1 1 d D . .
H31W H 0.985(5) 0.478(3) 0.645(2) 0.081 Uiso 1 1 d D . .
H32W H 0.967(4) 0.568(3) 0.653(3) 0.081 Uiso 1 1 d D . .
O4W O 0.8967(3) 0.7034(4) 0.55994(19) 0.0651(13) Uani 1 1 d D . .
H41W H 0.951(3) 0.690(6) 0.551(3) 0.098 Uiso 1 1 d D . .
H42W H 0.886(6) 0.665(5) 0.580(2) 0.098 Uiso 1 1 d D . .
O5W O 0.0636(4) 0.6505(3) 0.37447(19) 0.0616(12) Uani 1 1 d D . .
H51W H 0.116(3) 0.659(5) 0.363(3) 0.092 Uiso 1 1 d D . .
H52W H 0.046(5) 0.704(2) 0.382(3) 0.092 Uiso 1 1 d D . .
O6W O 0.9445(4) 0.8552(4) 0.66655(17) 0.0729(15) Uani 1 1 d D . .
H61W H 0.990(4) 0.847(7) 0.650(2) 0.109 Uiso 1 1 d D . .
H62W H 0.896(4) 0.866(4) 0.650(3) 0.109 Uiso 0.654(19) 1 d PD A 1
H63W H 0.941(16) 0.805(9) 0.681(7) 0.109 Uiso 0.346(19) 1 d PD A 2
O7W O 0.7911(4) 0.9708(4) 0.6274(2) 0.0756(15) Uani 1 1 d D . .
H71W H 0.744(5) 0.958(6) 0.642(3) 0.113 Uiso 1 1 d D . .
H72W H 0.801(6) 1.0281(18) 0.631(3) 0.113 Uiso 1 1 d D . .
O8W O 0.5691(5) 0.1255(5) 0.7453(2) 0.0874(18) Uani 1 1 d D . .
H81W H 0.612(6) 0.134(7) 0.727(3) 0.131 Uiso 1 1 d D . .
H82W H 0.574(4) 0.174(3) 0.761(2) 0.131 Uiso 1 1 d D . .
O9W O 0.8792(7) 0.6787(9) 0.6599(5) 0.061(3) Uani 0.654(19) 1 d PDU A 1
H91W H 0.902(7) 0.725(3) 0.6738(15) 0.091 Uiso 0.654(19) 1 d PD A 1
H92W H 0.823(3) 0.672(8) 0.667(4) 0.091 Uiso 0.654(19) 1 d PD A 1
O10W O 0.8666(15) 0.6524(16) 0.6407(9) 0.061(3) Uani 0.346(19) 1 d PD A 2
H101 H 0.840(7) 0.705(3) 0.643(3) 0.091 Uiso 0.346(19) 1 d PD A 2
H102 H 0.822(3) 0.613(4) 0.640(8) 0.091 Uiso 0.346(19) 1 d PD A 2

loop_
_atom_site_aniso_label
_atom_site_aniso_U_11
_atom_site_aniso_U_22
_atom_site_aniso_U_33
_atom_site_aniso_U_23
_atom_site_aniso_U_13
_atom_site_aniso_U_12
I1 0.03265(17) 0.0553(2) 0.03698(18) 0.00599(17) 0.00216(13) 0.01311(16)
I2 0.04043(19) 0.0574(3) 0.0417(2) 0.00031(18) -0.00229(15) 0.01304(18)
N1 0.037(2) 0.065(3) 0.037(2) -0.008(2) 0.0055(19) -0.011(2)
C1 0.036(3) 0.052(3) 0.029(3) 0.002(2) -0.005(2) -0.003(2)
C2 0.033(2) 0.028(3) 0.025(2) 0.0021(19) -0.0038(19) 0.000(2)
C3 0.040(3) 0.038(3) 0.025(2) -0.008(2) 0.002(2) -0.002(2)
C4 0.039(3) 0.037(3) 0.028(2) -0.008(2) -0.004(2) -0.005(2)
C5 0.035(2) 0.033(3) 0.025(2) 0.003(2) -0.0007(19) 0.000(2)
C6 0.043(3) 0.039(3) 0.022(2) -0.003(2) 0.002(2) 0.000(2)
C7 0.043(3) 0.034(3) 0.023(2) -0.003(2) -0.007(2) -0.004(2)
C8 0.032(3) 0.051(4) 0.032(3) 0.007(2) -0.004(2) 0.001(2)
N8 0.032(2) 0.061(3) 0.048(3) 0.018(3) -0.005(2) -0.007(2)
N10 0.0228(18) 0.031(2) 0.0228(18) -0.0009(16) 0.0024(14) 0.0036(16)
C11 0.023(2) 0.035(3) 0.0164(19) -0.0028(18) 0.0001(16) 0.0027(19)
N12 0.0211(18) 0.034(2) 0.0221(18) -0.0050(16) 0.0034(14) 0.0018(16)
C13 0.022(2) 0.036(3) 0.018(2) -0.0036(19) -0.0015(16) 0.0001(19)
O13 0.0268(16) 0.041(2) 0.0296(17) -0.0021(15) 0.0086(14) 0.0003(15)
C14 0.027(2) 0.032(3) 0.017(2) 0.0004(18) 0.0030(17) 0.0003(19)
O14 0.0224(16) 0.039(2) 0.0349(18) -0.0046(15) 0.0037(13) 0.0000(14)
N15 0.0262(19) 0.032(2) 0.0248(19) -0.0047(16) 0.0072(15) 0.0025(16)
C16 0.025(2) 0.034(3) 0.017(2) 0.0003(18) 0.0022(16) 0.0042(19)
N17 0.0237(18) 0.029(2) 0.0277(19) -0.0028(16) 0.0049(15) 0.0011(16)
C18 0.024(2) 0.035(3) 0.027(2) -0.006(2) 0.0041(18) 0.0055(19)
C19 0.033(2) 0.028(3) 0.024(2) 0.0024(19) 0.0087(18) 0.002(2)
N20 0.031(2) 0.031(2) 0.0229(19) -0.0022(17) 0.0063(15) -0.0034(17)
C21 0.031(2) 0.025(2) 0.022(2) 0.0010(18) 0.0032(18) 0.0040(19)
N22 0.029(2) 0.032(2) 0.0224(19) -0.0029(16) 0.0051(15) 0.0020(17)
C23 0.030(2) 0.028(3) 0.026(2) -0.0005(19) 0.0066(18) 0.005(2)
O23 0.044(2) 0.038(2) 0.0317(18) -0.0039(16) 0.0131(16) -0.0106(17)
C24 0.033(2) 0.023(2) 0.026(2) 0.0042(19) 0.0071(18) -0.0019(19)
O24 0.0281(17) 0.043(2) 0.0344(19) 0.0035(16) 0.0060(14) -0.0016(15)
N25 0.0297(19) 0.028(2) 0.0207(18) -0.0023(16) 0.0058(15) 0.0002(16)
C26 0.031(2) 0.022(2) 0.024(2) -0.0007(18) 0.0017(18) 0.0037(18)
N27 0.030(2) 0.036(2) 0.0223(19) -0.0026(17) 0.0034(15) -0.0025(17)
C28 0.028(2) 0.034(3) 0.023(2) -0.002(2) 0.0037(18) 0.007(2)
C29 0.036(3) 0.030(3) 0.028(2) 0.003(2) 0.000(2) -0.008(2)
N30 0.0257(19) 0.030(2) 0.0258(19) 0.0025(17) 0.0008(15) 0.0023(16)
C31 0.032(2) 0.023(2) 0.024(2) -0.0040(18) 0.0028(18) 0.0007(19)
N32 0.029(2) 0.032(2) 0.0235(19) 0.0000(16) 0.0024(15) -0.0005(17)
C33 0.027(2) 0.026(2) 0.023(2) -0.0033(18) 0.0066(17) 0.0079(19)
O33 0.0260(16) 0.0335(19) 0.0309(17) 0.0006(15) 0.0032(13) -0.0010(14)
C34 0.032(2) 0.026(3) 0.032(2) -0.005(2) 0.003(2) -0.004(2)
O34 0.0315(18) 0.044(2) 0.042(2) 0.0034(17) 0.0134(16) -0.0010(16)
N35 0.0273(19) 0.033(2) 0.0222(18) 0.0015(16) 0.0030(15) 0.0011(17)
C36 0.030(2) 0.026(2) 0.022(2) -0.0056(18) 0.0009(18) 0.0012(19)
N37 0.0285(19) 0.029(2) 0.028(2) -0.0001(17) 0.0039(16) 0.0018(17)
C38 0.029(2) 0.035(3) 0.020(2) 0.0007(19) 0.0057(17) 0.006(2)
C39 0.026(2) 0.034(3) 0.031(2) -0.006(2) -0.0001(19) -0.006(2)
N40 0.0242(18) 0.030(2) 0.0249(19) -0.0025(16) 0.0012(15) 0.0041(16)
C41 0.025(2) 0.032(3) 0.019(2) -0.0028(18) 0.0017(16) 0.0024(19)
N42 0.0260(19) 0.032(2) 0.0234(19) -0.0012(16) 0.0028(15) 0.0030(16)
C43 0.028(2) 0.031(3) 0.0164(19) 0.0037(18) 0.0050(16) -0.0013(19)
O43 0.0249(16) 0.040(2) 0.0304(17) 0.0001(15) 0.0041(13) -0.0028(15)
C44 0.022(2) 0.032(3) 0.023(2) -0.0040(19) -0.0013(17) 0.0000(18)
O44 0.0313(17) 0.042(2) 0.0355(18) -0.0008(16) 0.0127(15) -0.0023(16)
N45 0.0257(19) 0.029(2) 0.0263(19) -0.0028(16) 0.0064(15) -0.0015(16)
C46 0.025(2) 0.032(3) 0.018(2) 0.0006(18) 0.0007(17) 0.0028(19)
N47 0.0239(18) 0.033(2) 0.0243(19) -0.0073(16) 0.0049(15) 0.0002(16)
C48 0.035(2) 0.029(3) 0.020(2) 0.0029(19) 0.0082(18) 0.000(2)
C49 0.020(2) 0.031(3) 0.026(2) -0.0019(19) -0.0012(17) 0.0034(18)
N50 0.0253(18) 0.028(2) 0.0217(18) -0.0013(16) 0.0056(15) 0.0003(16)
C51 0.025(2) 0.022(2) 0.023(2) 0.0009(17) 0.0031(17) 0.0019(18)
N52 0.0255(18) 0.029(2) 0.0226(18) -0.0024(16) 0.0047(15) -0.0042(16)
C53 0.029(2) 0.023(2) 0.025(2) 0.0050(18) 0.0055(18) 0.0027(18)
O53 0.0246(16) 0.047(2) 0.0318(18) 0.0007(16) 0.0075(14) 0.0052(15)
C54 0.024(2) 0.026(2) 0.026(2) -0.0018(19) 0.0067(17) 0.0043(18)
O54 0.0327(18) 0.035(2) 0.0320(18) -0.0042(15) 0.0108(14) -0.0081(15)
N55 0.0242(18) 0.028(2) 0.0222(18) 0.0017(16) 0.0061(14) 0.0034(16)
C56 0.024(2) 0.023(2) 0.024(2) 0.0009(18) 0.0040(17) 0.0018(17)
N57 0.0275(19) 0.027(2) 0.0205(18) -0.0022(15) 0.0081(15) -0.0031(16)
C58 0.026(2) 0.028(3) 0.027(2) 0.0012(19) 0.0023(18) 0.0012(19)
C59 0.024(2) 0.034(3) 0.021(2) 0.0002(19) 0.0042(17) 0.0035(19)
N60 0.0221(19) 0.048(3) 0.029(2) 0.0085(19) 0.0027(16) 0.0019(18)
C61 0.023(2) 0.045(3) 0.040(3) 0.008(2) 0.006(2) -0.001(2)
C62 0.024(2) 0.031(3) 0.025(2) -0.0025(19) -0.0001(17) -0.0024(19)
O62 0.0241(16) 0.048(2) 0.0262(16) 0.0032(15) 0.0057(13) 0.0030(15)
N63 0.0216(18) 0.039(2) 0.029(2) 0.0060(18) 0.0015(15) 0.0016(17)
C64 0.023(2) 0.052(3) 0.032(3) 0.003(2) 0.0007(19) -0.002(2)
C65 0.024(2) 0.034(3) 0.024(2) -0.0019(19) -0.0019(17) 0.0002(19)
O1W 0.064(3) 0.043(3) 0.063(3) 0.005(2) 0.021(2) 0.002(2)
O2W 0.046(2) 0.063(3) 0.066(3) 0.013(2) -0.002(2) -0.004(2)
O3W 0.039(2) 0.054(3) 0.068(3) -0.004(2) -0.002(2) -0.001(2)
O4W 0.046(3) 0.060(3) 0.091(4) -0.011(3) 0.018(2) 0.005(2)
O5W 0.052(3) 0.052(3) 0.080(4) 0.006(3) -0.007(2) -0.002(2)
O6W 0.063(3) 0.096(4) 0.061(3) -0.011(3) 0.011(2) 0.001(3)
O7W 0.061(3) 0.057(3) 0.110(5) -0.018(3) 0.015(3) -0.007(3)
O8W 0.083(4) 0.111(5) 0.070(4) 0.006(3) 0.018(3) -0.014(4)
O9W 0.038(3) 0.056(6) 0.089(7) -0.007(4) 0.017(5) 0.003(3)
O10W 0.038(3) 0.056(6) 0.089(7) -0.007(4) 0.017(5) 0.003(3)

loop_
_atom_type_symbol
_atom_type_description
_atom_type_scat_dispersion_real
_atom_type_scat_dispersion_imag
_atom_type_scat_source
C C 0.0033 0.0016 'International Tables Vol C Tables 4.2.6.8 and 6.1.1.4'
H H 0.0000 0.0000 'International Tables Vol C Tables 4.2.6.8 and 6.1.1.4'
N N 0.0061 0.0033 'International Tables Vol C Tables 4.2.6.8 and 6.1.1.4'
O O 0.0106 0.0060 'International Tables Vol C Tables 4.2.6.8 and 6.1.1.4'
I I -0.4742 1.8119 'International Tables Vol C Tables 4.2.6.8 and 6.1.1.4'

loop_
_geom_angle_atom_site_label_1
_geom_angle_atom_site_label_2
_geom_angle_atom_site_label_3
_geom_angle
_geom_angle_site_symmetry_1
_geom_angle_site_symmetry_3
_geom_angle_publ_flag
C1 N1 H1A 109.5 . . ?
C1 N1 H1B 109.5 . . ?
H1A N1 H1B 109.5 . . ?
C1 N1 H1C 109.5 . . ?
H1A N1 H1C 109.5 . . ?
H1B N1 H1C 109.5 . . ?
N1 C1 C2 115.5(4) . . ?
N1 C1 H1D 108.4 . . ?
C2 C1 H1D 108.4 . . ?
N1 C1 H1E 108.4 . . ?
C2 C1 H1E 108.4 . . ?
H1D C1 H1E 107.5 . . ?
C3 C2 C7 117.9(5) . . ?
C3 C2 C1 124.3(4) . . ?
C7 C2 C1 117.7(4) . . ?
C4 C3 C2 120.8(5) . . ?
C4 C3 H3 119.6 . . ?
C2 C3 H3 119.6 . . ?
C3 C4 C5 121.4(5) . . ?
C3 C4 H4 119.3 . . ?
C5 C4 H4 119.3 . . ?
C4 C5 C6 117.8(5) . . ?
C4 C5 C8 120.4(5) . . ?
C6 C5 C8 121.8(4) . . ?
C7 C6 C5 120.6(5) . . ?
C7 C6 H6 119.7 . . ?
C5 C6 H6 119.7 . . ?
C6 C7 C2 121.4(5) . . ?
C6 C7 H7 119.3 . . ?
C2 C7 H7 119.3 . . ?
N8 C8 C5 111.8(4) . . ?
N8 C8 H8A 109.2 . . ?
C5 C8 H8A 109.2 . . ?
N8 C8 H8B 109.2 . . ?
C5 C8 H8B 109.2 . . ?
H8A C8 H8B 107.9 . . ?
C8 N8 H8C 109.5 . . ?
C8 N8 H8D 109.5 . . ?
H8C N8 H8D 109.5 . . ?
C8 N8 H8E 109.5 . . ?
H8C N8 H8E 109.5 . . ?
H8D N8 H8E 109.5 . . ?
C13 N10 C11 110.2(4) . . ?
C13 N10 C65 120.7(4) . . ?
C11 N10 C65 124.0(4) . . ?
N12 C11 N10 115.8(4) . . ?
N12 C11 C16 101.9(4) . . ?
N10 C11 C16 104.4(3) . . ?
N12 C11 H11 111.3 . . ?
N10 C11 H11 111.3 . . ?
C16 C11 H11 111.3 . . ?
C14 N12 C11 113.2(4) . . ?
C14 N12 C59 122.1(4) . 3_666 ?
C11 N12 C59 122.4(4) . 3_666 ?
O13 C13 N15 126.7(4) . . ?
O13 C13 N10 124.0(5) . . ?
N15 C13 N10 109.2(4) . . ?
O14 C14 N17 128.2(5) . . ?
O14 C14 N12 124.6(4) . . ?
N17 C14 N12 107.3(4) . . ?
C13 N15 C18 123.6(4) . . ?
C13 N15 C16 112.2(4) . . ?
C18 N15 C16 123.2(4) . . ?
N17 C16 N15 115.1(4) . . ?
N17 C16 C11 103.9(3) . . ?
N15 C16 C11 103.0(4) . . ?
N17 C16 H16 111.5 . . ?
N15 C16 H16 111.5 . . ?
C11 C16 H16 111.5 . . ?
C14 N17 C19 120.5(4) . . ?
C14 N17 C16 112.9(4) . . ?
C19 N17 C16 124.5(4) . . ?
N20 C18 N15 114.0(4) . . ?
N20 C18 H18A 108.7 . . ?
N15 C18 H18A 108.7 . . ?
N20 C18 H18B 108.7 . . ?
N15 C18 H18B 108.7 . . ?
H18A C18 H18B 107.6 . . ?
N17 C19 N22 114.4(4) . . ?
N17 C19 H19A 108.7 . . ?
N22 C19 H19A 108.7 . . ?
N17 C19 H19B 108.7 . . ?
N22 C19 H19B 108.7 . . ?
H19A C19 H19B 107.6 . . ?
C23 N20 C18 122.8(4) . . ?
C23 N20 C21 112.2(4) . . ?
C18 N20 C21 124.1(4) . . ?
N22 C21 N20 115.0(4) . . ?
N22 C21 C26 102.9(4) . . ?
N20 C21 C26 103.3(3) . . ?
N22 C21 H21 111.6 . . ?
N20 C21 H21 111.6 . . ?
C26 C21 H21 111.6 . . ?
C24 N22 C21 112.8(4) . . ?
C24 N22 C19 123.4(4) . . ?
C21 N22 C19 123.5(4) . . ?
O23 C23 N25 126.5(4) . . ?
O23 C23 N20 125.5(5) . . ?
N25 C23 N20 108.0(4) . . ?
O24 C24 N22 126.2(4) . . ?
O24 C24 N27 125.2(4) . . ?
N22 C24 N27 108.5(4) . . ?
C23 N25 C26 113.3(4) . . ?
C23 N25 C28 121.8(4) . . ?
C26 N25 C28 122.4(4) . . ?
N25 C26 N27 114.8(4) . . ?
N25 C26 C21 102.8(4) . . ?
N27 C26 C21 103.6(3) . . ?
N25 C26 H26 111.7 . . ?
N27 C26 H26 111.7 . . ?
C21 C26 H26 111.7 . . ?
C24 N27 C26 112.0(4) . . ?
C24 N27 C29 123.4(4) . . ?
C26 N27 C29 124.2(4) . . ?
N25 C28 N30 113.6(4) . . ?
N25 C28 H28A 108.8 . . ?
N30 C28 H28A 108.8 . . ?
N25 C28 H28B 108.8 . . ?
N30 C28 H28B 108.8 . . ?
H28A C28 H28B 107.7 . . ?
N32 C29 N27 114.8(4) . . ?
N32 C29 H29A 108.6 . . ?
N27 C29 H29A 108.6 . . ?
N32 C29 H29B 108.6 . . ?
N27 C29 H29B 108.6 . . ?
H29A C29 H29B 107.5 . . ?
C33 N30 C28 122.1(4) . . ?
C33 N30 C31 112.9(4) . . ?
C28 N30 C31 123.1(4) . . ?
N30 C31 N32 114.3(4) . . ?
N30 C31 C36 102.8(4) . . ?
N32 C31 C36 103.2(4) . . ?
N30 C31 H31 111.9 . . ?
N32 C31 H31 111.9 . . ?
C36 C31 H31 111.9 . . ?
C34 N32 C29 122.7(4) . . ?
C34 N32 C31 112.7(4) . . ?
C29 N32 C31 123.7(4) . . ?
O33 C33 N30 125.8(4) . . ?
O33 C33 N35 126.1(4) . . ?
N30 C33 N35 108.0(4) . . ?
O34 C34 N32 126.2(5) . . ?
O34 C34 N37 125.8(5) . . ?
N32 C34 N37 108.1(4) . . ?
C33 N35 C36 112.9(4) . . ?
C33 N35 C38 122.1(4) . . ?
C36 N35 C38 125.0(4) . . ?
N35 C36 N37 115.6(4) . . ?
N35 C36 C31 103.2(4) . . ?
N37 C36 C31 103.1(4) . . ?
N35 C36 H36 111.4 . . ?
N37 C36 H36 111.4 . . ?
C31 C36 H36 111.4 . . ?
C34 N37 C39 122.3(4) . . ?
C34 N37 C36 112.4(4) . . ?
C39 N37 C36 124.0(4) . . ?
N40 C38 N35 113.9(4) . . ?
N40 C38 H38A 108.8 . . ?
N35 C38 H38A 108.8 . . ?
N40 C38 H38B 108.8 . . ?
N35 C38 H38B 108.8 . . ?
H38A C38 H38B 107.7 . . ?
N37 C39 N42 113.6(4) . . ?
N37 C39 H39A 108.8 . . ?
N42 C39 H39A 108.8 . . ?
N37 C39 H39B 108.8 . . ?
N42 C39 H39B 108.8 . . ?
H39A C39 H39B 107.7 . . ?
C43 N40 C38 123.1(4) . . ?
C43 N40 C41 112.3(4) . . ?
C38 N40 C41 124.5(4) . . ?
N40 C41 N42 114.5(4) . . ?
N40 C41 C46 103.6(4) . . ?
N42 C41 C46 103.4(3) . . ?
N40 C41 H41 111.6 . . ?
N42 C41 H41 111.6 . . ?
C46 C41 H41 111.6 . . ?
C44 N42 C39 122.1(4) . . ?
C44 N42 C41 111.9(4) . . ?
C39 N42 C41 124.2(4) . . ?
O43 C43 N40 126.1(4) . . ?
O43 C43 N45 125.3(5) . . ?
N40 C43 N45 108.6(4) . . ?
O44 C44 N47 126.3(4) . . ?
O44 C44 N42 125.3(5) . . ?
N47 C44 N42 108.4(4) . . ?
C43 N45 C48 121.9(4) . . ?
C43 N45 C46 112.7(4) . . ?
C48 N45 C46 125.2(4) . . ?
N45 C46 N47 115.8(4) . . ?
N45 C46 C41 102.7(3) . . ?
N47 C46 C41 103.2(4) . . ?
N45 C46 H46 111.5 . . ?
N47 C46 H46 111.5 . . ?
C41 C46 H46 111.5 . . ?
C44 N47 C49 122.6(4) . . ?
C44 N47 C46 112.6(4) . . ?
C49 N47 C46 124.5(4) . . ?
N45 C48 N50 113.1(4) . . ?
N45 C48 H48A 109.0 . . ?
N50 C48 H48A 109.0 . . ?
N45 C48 H48B 109.0 . . ?
N50 C48 H48B 109.0 . . ?
H48A C48 H48B 107.8 . . ?
N52 C49 N47 114.5(4) . . ?
N52 C49 H49A 108.6 . . ?
N47 C49 H49A 108.6 . . ?
N52 C49 H49B 108.6 . . ?
N47 C49 H49B 108.6 . . ?
H49A C49 H49B 107.6 . . ?
C53 N50 C51 111.8(4) . . ?
C53 N50 C48 121.2(4) . . ?
C51 N50 C48 121.7(4) . . ?
N50 C51 N52 114.5(4) . . ?
N50 C51 C56 103.1(3) . . ?
N52 C51 C56 104.4(3) . . ?
N50 C51 H51 111.4 . . ?
N52 C51 H51 111.4 . . ?
C56 C51 H51 111.4 . . ?
C54 N52 C49 123.7(4) . . ?
C54 N52 C51 111.9(4) . . ?
C49 N52 C51 124.2(4) . . ?
O53 C53 N50 125.4(4) . . ?
O53 C53 N55 125.5(4) . . ?
N50 C53 N55 109.1(4) . . ?
O54 C54 N57 126.1(4) . . ?
O54 C54 N52 125.9(4) . . ?
N57 C54 N52 107.9(4) . . ?
C53 N55 C56 110.0(4) . . ?
C53 N55 C58 119.1(4) . . ?
C56 N55 C58 119.9(4) . . ?
N57 C56 N55 115.1(4) . . ?
N57 C56 C51 102.1(3) . . ?
N55 C56 C51 104.3(3) . . ?
N57 C56 H56 111.6 . . ?
N55 C56 H56 111.6 . . ?
C51 C56 H56 111.6 . . ?
C54 N57 C59 121.0(4) . . ?
C54 N57 C56 113.0(4) . . ?
C59 N57 C56 125.3(4) . . ?
N60 C58 N55 115.5(4) . . ?
N60 C58 H58A 108.4 . . ?
N55 C58 H58A 108.4 . . ?
N60 C58 H58B 108.4 . . ?
N55 C58 H58B 108.4 . . ?
H58A C58 H58B 107.5 . . ?
N57 C59 N12 110.8(4) . 3_666 ?
N57 C59 H59A 109.5 . . ?
N12 C59 H59A 109.5 3_666 . ?
N57 C59 H59B 109.5 . . ?
N12 C59 H59B 109.5 3_666 . ?
H59A C59 H59B 108.1 . . ?
C62 N60 C58 123.7(4) . . ?
C62 N60 C61 112.2(4) . . ?
C58 N60 C61 124.1(4) . . ?
N60 C61 C64 103.4(4) . . ?
N60 C61 H61A 111.1 . . ?
C64 C61 H61A 111.1 . . ?
N60 C61 H61B 111.1 . . ?
C64 C61 H61B 111.1 . . ?
H61A C61 H61B 109.0 . . ?
O62 C62 N63 125.7(4) . . ?
O62 C62 N60 126.2(4) . . ?
N63 C62 N60 108.1(4) . . ?
C62 N63 C65 123.4(4) . . ?
C62 N63 C64 111.5(4) . . ?
C65 N63 C64 124.1(4) . . ?
N63 C64 C61 103.7(4) . . ?
N63 C64 H64A 111.0 . . ?
C61 C64 H64A 111.0 . . ?
N63 C64 H64B 111.0 . . ?
C61 C64 H64B 111.0 . . ?
H64A C64 H64B 109.0 . . ?
N63 C65 N10 113.4(4) . . ?
N63 C65 H65A 108.9 . . ?
N10 C65 H65A 108.9 . . ?
N63 C65 H65B 108.9 . . ?
N10 C65 H65B 108.9 . . ?
H65A C65 H65B 107.7 . . ?
H11W O1W H12W 104(3) . . ?
H21W O2W H22W 110(3) . . ?
H31W O3W H32W 104(3) . . ?
H41W O4W H42W 106(3) . . ?
H51W O5W H52W 106(3) . . ?
H61W O6W H62W 106(3) . . ?
H61W O6W H63W 105(3) . . ?
H62W O6W H63W 114(10) . . ?
H71W O7W H72W 106(3) . . ?
H81W O8W H82W 102(3) . . ?
H91W O9W H92W 107(3) . . ?
H91W O9W H101 101(7) . . ?
H92W O9W H101 69(10) . . ?
H91W O9W H102 166(8) . . ?
H92W O9W H102 60(9) . . ?
H101 O9W H102 71(8) . . ?
H92W O10W H101 57(8) . . ?
H92W O10W H102 75(10) . . ?
H101 O10W H102 106(3) . . ?

loop_
_geom_bond_atom_site_label_1
_geom_bond_atom_site_label_2
_geom_bond_distance
_geom_bond_site_symmetry_2
_geom_bond_publ_flag
N1 C1 1.460(6) . ?
N1 H1A 0.9000 . ?
N1 H1B 0.9000 . ?
N1 H1C 0.9000 . ?
C1 C2 1.509(7) . ?
C1 H1D 0.9800 . ?
C1 H1E 0.9800 . ?
C2 C3 1.381(7) . ?
C2 C7 1.387(7) . ?
C3 C4 1.378(7) . ?
C3 H3 0.9400 . ?
C4 C5 1.387(7) . ?
C4 H4 0.9400 . ?
C5 C6 1.388(7) . ?
C5 C8 1.508(7) . ?
C6 C7 1.377(7) . ?
C6 H6 0.9400 . ?
C7 H7 0.9400 . ?
C8 N8 1.468(7) . ?
C8 H8A 0.9800 . ?
C8 H8B 0.9800 . ?
N8 H8C 0.9000 . ?
N8 H8D 0.9000 . ?
N8 H8E 0.9000 . ?
N10 C13 1.380(6) . ?
N10 C11 1.455(6) . ?
N10 C65 1.467(6) . ?
C11 N12 1.453(5) . ?
C11 C16 1.541(7) . ?
C11 H11 0.9900 . ?
N12 C14 1.373(6) . ?
N12 C59 1.558(6) 3_666 ?
C13 O13 1.228(5) . ?
C13 N15 1.354(6) . ?
C14 O14 1.222(5) . ?
C14 N17 1.345(6) . ?
N15 C18 1.449(6) . ?
N15 C16 1.451(5) . ?
C16 N17 1.448(6) . ?
C16 H16 0.9900 . ?
N17 C19 1.431(6) . ?
C18 N20 1.442(6) . ?
C18 H18A 0.9800 . ?
C18 H18B 0.9800 . ?
C19 N22 1.452(6) . ?
C19 H19A 0.9800 . ?
C19 H19B 0.9800 . ?
N20 C23 1.368(6) . ?
N20 C21 1.451(6) . ?
C21 N22 1.444(6) . ?
C21 C26 1.556(6) . ?
C21 H21 0.9900 . ?
N22 C24 1.366(6) . ?
C23 O23 1.223(6) . ?
C23 N25 1.364(6) . ?
C24 O24 1.225(6) . ?
C24 N27 1.369(6) . ?
N25 C26 1.439(6) . ?
N25 C28 1.442(5) . ?
C26 N27 1.449(6) . ?
C26 H26 0.9900 . ?
N27 C29 1.452(6) . ?
C28 N30 1.447(6) . ?
C28 H28A 0.9800 . ?
C28 H28B 0.9800 . ?
C29 N32 1.450(6) . ?
C29 H29A 0.9800 . ?
C29 H29B 0.9800 . ?
N30 C33 1.361(6) . ?
N30 C31 1.452(6) . ?
C31 N32 1.452(6) . ?
C31 C36 1.557(6) . ?
C31 H31 0.9900 . ?
N32 C34 1.369(6) . ?
C33 O33 1.227(6) . ?
C33 N35 1.369(6) . ?
C34 O34 1.219(6) . ?
C34 N37 1.374(6) . ?
N35 C36 1.441(6) . ?
N35 C38 1.451(6) . ?
C36 N37 1.453(6) . ?
C36 H36 0.9900 . ?
N37 C39 1.446(6) . ?
C38 N40 1.435(6) . ?
C38 H38A 0.9800 . ?
C38 H38B 0.9800 . ?
C39 N42 1.448(6) . ?
C39 H39A 0.9800 . ?
C39 H39B 0.9800 . ?
N40 C43 1.358(6) . ?
N40 C41 1.448(5) . ?
C41 N42 1.450(6) . ?
C41 C46 1.548(7) . ?
C41 H41 0.9900 . ?
N42 C44 1.373(6) . ?
C43 O43 1.229(5) . ?
C43 N45 1.363(6) . ?
C44 O44 1.227(5) . ?
C44 N47 1.362(6) . ?
N45 C48 1.435(6) . ?
N45 C46 1.449(6) . ?
C46 N47 1.450(5) . ?
C46 H46 0.9900 . ?
N47 C49 1.448(6) . ?
C48 N50 1.453(5) . ?
C48 H48A 0.9800 . ?
C48 H48B 0.9800 . ?
C49 N52 1.443(6) . ?
C49 H49A 0.9800 . ?
C49 H49B 0.9800 . ?
N50 C53 1.368(6) . ?
N50 C51 1.442(5) . ?
C51 N52 1.445(6) . ?
C51 C56 1.550(6) . ?
C51 H51 0.9900 . ?
N52 C54 1.371(5) . ?
C53 O53 1.225(5) . ?
C53 N55 1.383(6) . ?
C54 O54 1.222(5) . ?
C54 N57 1.369(6) . ?
N55 C56 1.462(5) . ?
N55 C58 1.471(6) . ?
C56 N57 1.453(5) . ?
C56 H56 0.9900 . ?
N57 C59 1.431(5) . ?
C58 N60 1.432(6) . ?
C58 H58A 0.9800 . ?
C58 H58B 0.9800 . ?
C59 N12 1.558(6) 3_666 ?
C59 H59A 0.9800 . ?
C59 H59B 0.9800 . ?
N60 C62 1.366(6) . ?
N60 C61 1.456(6) . ?
C61 C64 1.522(7) . ?
C61 H61A 0.9800 . ?
C61 H61B 0.9800 . ?
C62 O62 1.228(5) . ?
C62 N63 1.365(6) . ?
N63 C65 1.441(6) . ?
N63 C64 1.461(6) . ?
C64 H64A 0.9800 . ?
C64 H64B 0.9800 . ?
C65 H65A 0.9800 . ?
C65 H65B 0.9800 . ?
O1W H11W 0.826(13) . ?
O1W H12W 0.819(13) . ?
O2W H21W 0.820(13) . ?
O2W H22W 0.818(13) . ?
O3W H31W 0.822(13) . ?
O3W H32W 0.825(13) . ?
O4W H41W 0.821(13) . ?
O4W H42W 0.818(13) . ?
O5W H51W 0.820(13) . ?
O5W H52W 0.820(13) . ?
O6W H61W 0.825(13) . ?
O6W H62W 0.825(13) . ?
O6W H63W 0.823(13) . ?
O7W H71W 0.821(13) . ?
O7W H72W 0.818(13) . ?
O8W H81W 0.827(13) . ?
O8W H82W 0.830(13) . ?
O9W H91W 0.821(13) . ?
O9W H92W 0.820(13) . ?
O9W H101 0.81(8) . ?
O9W H102 1.33(11) . ?
O10W H92W 1.06(7) . ?
O10W H101 0.821(13) . ?
O10W H102 0.821(13) . ?

loop_
_geom_hbond_atom_site_label_D
_geom_hbond_atom_site_label_H
_geom_hbond_atom_site_label_A
_geom_hbond_distance_DH
_geom_hbond_distance_HA
_geom_hbond_distance_DA
_geom_hbond_angle_DHA
_geom_hbond_site_symmetry_A
N1 H1A O43 0.90 2.18 2.865(6) 132 .
N1 H1A O53 0.90 2.37 3.008(7) 128 .
N1 H1B O3W 0.90 1.92 2.797(6) 166 1_455
N1 H1C O33 0.90 2.11 2.973(6) 161 .
N8 H8C O14 0.90 2.23 2.847(6) 125 .
N8 H8D O2W 0.90 1.88 2.772(6) 172 .
N8 H8E O24 0.90 1.93 2.821(6) 170 .
O1W H11W O33 0.826(13) 2.164(19) 2.982(5) 171(7) .
O1W H12W O8W 0.819(13) 2.09(3) 2.869(9) 160(8) 2_556
O2W H21W O7W 0.820(13) 2.17(5) 2.846(8) 139(7) .
O2W H22W O4W 0.818(13) 1.95(3) 2.731(7) 161(8) .
O3W H31W O5W 0.822(13) 1.995(17) 2.810(7) 171(7) 3_666
O3W H32W O10W 0.825(13) 1.84(3) 2.66(2) 174(7) .
O3W H32W O9W 0.825(13) 1.98(2) 2.786(11) 165(7) .
O4W H41W O13 0.821(13) 1.999(18) 2.816(5) 173(8) 1_655
O4W H42W O10W 0.818(13) 1.88(6) 2.58(3) 144(9) .
O4W H42W O9W 0.818(13) 2.42(7) 3.047(15) 134(8) .
O5W H51W I1 0.820(13) 2.98(4) 3.711(5) 150(6) 3_666
O5W H52W I2 0.820(13) 2.689(17) 3.506(5) 174(8) 3_566
O6W H61W O23 0.825(13) 2.036(14) 2.861(6) 178(10) 1_655
O6W H62W O7W 0.825(13) 2.13(4) 2.851(9) 145(7) .
O6W H63W O10W 0.823(13) 2.6(3) 3.11(3) 119(24) .
O7W H71W O34 0.821(13) 2.05(4) 2.835(6) 159(10) .
O7W H72W I1 0.818(13) 2.92(5) 3.632(5) 146(7) 1_565
O8W H81W I1 0.827(13) 2.77(3) 3.568(6) 163(10) .
O8W H82W O9W 0.830(13) 2.43(5) 2.993(15) 126(5) 2_646
O9W H91W O6W 0.821(13) 1.93(3) 2.627(14) 143(4) .
O9W H92W O44 0.820(13) 1.94(5) 2.709(10) 156(11) .
O10W H101 O44 0.821(13) 2.49(8) 2.93(2) 115(6) .
O10W H102 O54 0.821(13) 2.05(7) 2.84(2) 162(22) .

loop_
_geom_torsion_atom_site_label_1
_geom_torsion_atom_site_label_2
_geom_torsion_atom_site_label_3
_geom_torsion_atom_site_label_4
_geom_torsion
_geom_torsion_site_symmetry_1
_geom_torsion_site_symmetry_2
_geom_torsion_site_symmetry_3
_geom_torsion_site_symmetry_4
_geom_torsion_publ_flag
N1 C1 C2 C3 -20.4(8) . . . . ?
N1 C1 C2 C7 160.7(5) . . . . ?
C7 C2 C3 C4 1.9(8) . . . . ?
C1 C2 C3 C4 -176.9(5) . . . . ?
C2 C3 C4 C5 -0.7(8) . . . . ?
C3 C4 C5 C6 -1.4(8) . . . . ?
C3 C4 C5 C8 178.5(5) . . . . ?
C4 C5 C6 C7 2.4(8) . . . . ?
C8 C5 C6 C7 -177.5(5) . . . . ?
C5 C6 C7 C2 -1.2(8) . . . . ?
C3 C2 C7 C6 -1.0(8) . . . . ?
C1 C2 C7 C6 178.0(5) . . . . ?
C4 C5 C8 N8 -124.6(5) . . . . ?
C6 C5 C8 N8 55.3(7) . . . . ?
C13 N10 C11 N12 117.7(4) . . . . ?
C65 N10 C11 N12 -87.6(5) . . . . ?
C13 N10 C11 C16 6.5(5) . . . . ?
C65 N10 C11 C16 161.2(4) . . . . ?
N10 C11 N12 C14 -116.9(4) . . . . ?
C16 C11 N12 C14 -4.3(5) . . . . ?
N10 C11 N12 C59 80.0(5) . . . 3_666 ?
C16 C11 N12 C59 -167.4(4) . . . 3_666 ?
C11 N10 C13 O13 170.2(4) . . . . ?
C65 N10 C13 O13 14.6(7) . . . . ?
C11 N10 C13 N15 -10.2(5) . . . . ?
C65 N10 C13 N15 -165.8(4) . . . . ?
C11 N12 C14 O14 -171.2(4) . . . . ?
C59 N12 C14 O14 -8.0(7) 3_666 . . . ?
C11 N12 C14 N17 8.7(5) . . . . ?
C59 N12 C14 N17 171.9(4) 3_666 . . . ?
O13 C13 N15 C18 -1.7(7) . . . . ?
N10 C13 N15 C18 178.6(4) . . . . ?
O13 C13 N15 C16 -170.6(4) . . . . ?
N10 C13 N15 C16 9.7(5) . . . . ?
C13 N15 C16 N17 -117.6(4) . . . . ?
C18 N15 C16 N17 73.5(5) . . . . ?
C13 N15 C16 C11 -5.3(5) . . . . ?
C18 N15 C16 C11 -174.2(4) . . . . ?
N12 C11 C16 N17 -1.4(4) . . . . ?
N10 C11 C16 N17 119.5(4) . . . . ?
N12 C11 C16 N15 -121.7(4) . . . . ?
N10 C11 C16 N15 -0.8(4) . . . . ?
O14 C14 N17 C19 5.9(7) . . . . ?
N12 C14 N17 C19 -174.0(4) . . . . ?
O14 C14 N17 C16 170.2(4) . . . . ?
N12 C14 N17 C16 -9.7(5) . . . . ?
N15 C16 N17 C14 118.7(4) . . . . ?
C11 C16 N17 C14 6.9(5) . . . . ?
N15 C16 N17 C19 -77.8(5) . . . . ?
C11 C16 N17 C19 170.4(4) . . . . ?
C13 N15 C18 N20 107.0(5) . . . . ?
C16 N15 C18 N20 -85.3(5) . . . . ?
C14 N17 C19 N22 -108.3(5) . . . . ?
C16 N17 C19 N22 89.3(5) . . . . ?
N15 C18 N20 C23 -101.5(5) . . . . ?
N15 C18 N20 C21 89.9(5) . . . . ?
C23 N20 C21 N22 112.3(4) . . . . ?
C18 N20 C21 N22 -78.0(5) . . . . ?
C23 N20 C21 C26 0.9(5) . . . . ?
C18 N20 C21 C26 170.6(4) . . . . ?
N20 C21 N22 C24 -112.5(4) . . . . ?
C26 C21 N22 C24 -0.9(5) . . . . ?
N20 C21 N22 C19 73.4(5) . . . . ?
C26 C21 N22 C19 -175.0(4) . . . . ?
N17 C19 N22 C24 101.8(5) . . . . ?
N17 C19 N22 C21 -84.8(5) . . . . ?
C18 N20 C23 O23 5.6(8) . . . . ?
C21 N20 C23 O23 175.5(5) . . . . ?
C18 N20 C23 N25 -173.9(4) . . . . ?
C21 N20 C23 N25 -4.1(5) . . . . ?
C21 N22 C24 O24 180.0(5) . . . . ?
C19 N22 C24 O24 -6.0(8) . . . . ?
C21 N22 C24 N27 -0.9(5) . . . . ?
C19 N22 C24 N27 173.2(4) . . . . ?
O23 C23 N25 C26 -173.7(5) . . . . ?
N20 C23 N25 C26 5.9(5) . . . . ?
O23 C23 N25 C28 -11.1(7) . . . . ?
N20 C23 N25 C28 168.5(4) . . . . ?
C23 N25 C26 N27 -116.9(4) . . . . ?
C28 N25 C26 N27 80.7(5) . . . . ?
C23 N25 C26 C21 -5.1(5) . . . . ?
C28 N25 C26 C21 -167.6(4) . . . . ?
N22 C21 C26 N25 -117.6(4) . . . . ?
N20 C21 C26 N25 2.4(4) . . . . ?
N22 C21 C26 N27 2.2(5) . . . . ?
N20 C21 C26 N27 122.3(4) . . . . ?
O24 C24 N27 C26 -178.3(5) . . . . ?
N22 C24 N27 C26 2.5(5) . . . . ?
O24 C24 N27 C29 8.3(8) . . . . ?
N22 C24 N27 C29 -170.8(4) . . . . ?
N25 C26 N27 C24 108.3(4) . . . . ?
C21 C26 N27 C24 -3.0(5) . . . . ?
N25 C26 N27 C29 -78.4(6) . . . . ?
C21 C26 N27 C29 170.3(4) . . . . ?
C23 N25 C28 N30 111.2(5) . . . . ?
C26 N25 C28 N30 -87.9(5) . . . . ?
C24 N27 C29 N32 -104.2(5) . . . . ?
C26 N27 C29 N32 83.2(6) . . . . ?
N25 C28 N30 C33 -109.7(5) . . . . ?
N25 C28 N30 C31 87.1(5) . . . . ?
C33 N30 C31 N32 115.8(4) . . . . ?
C28 N30 C31 N32 -79.6(5) . . . . ?
C33 N30 C31 C36 4.8(5) . . . . ?
C28 N30 C31 C36 169.4(4) . . . . ?
N27 C29 N32 C34 107.0(5) . . . . ?
N27 C29 N32 C31 -84.2(6) . . . . ?
N30 C31 N32 C34 -111.2(5) . . . . ?
C36 C31 N32 C34 -0.4(5) . . . . ?
N30 C31 N32 C29 79.0(6) . . . . ?
C36 C31 N32 C29 -170.2(4) . . . . ?
C28 N30 C33 O33 12.3(7) . . . . ?
C31 N30 C33 O33 177.1(4) . . . . ?
C28 N30 C33 N35 -167.0(4) . . . . ?
C31 N30 C33 N35 -2.2(5) . . . . ?
C29 N32 C34 O34 -6.1(8) . . . . ?
C31 N32 C34 O34 -176.0(5) . . . . ?
C29 N32 C34 N37 174.7(4) . . . . ?
C31 N32 C34 N37 4.8(5) . . . . ?
O33 C33 N35 C36 179.0(4) . . . . ?
N30 C33 N35 C36 -1.7(5) . . . . ?
O33 C33 N35 C38 -1.6(7) . . . . ?
N30 C33 N35 C38 177.7(4) . . . . ?
C33 N35 C36 N37 -107.3(4) . . . . ?
C38 N35 C36 N37 73.3(5) . . . . ?
C33 N35 C36 C31 4.5(5) . . . . ?
C38 N35 C36 C31 -174.9(4) . . . . ?
N30 C31 C36 N35 -5.3(4) . . . . ?
N32 C31 C36 N35 -124.4(4) . . . . ?
N30 C31 C36 N37 115.4(4) . . . . ?
N32 C31 C36 N37 -3.8(4) . . . . ?
O34 C34 N37 C39 6.0(8) . . . . ?
N32 C34 N37 C39 -174.7(4) . . . . ?
O34 C34 N37 C36 173.3(5) . . . . ?
N32 C34 N37 C36 -7.5(5) . . . . ?
N35 C36 N37 C34 118.8(4) . . . . ?
C31 C36 N37 C34 7.0(5) . . . . ?
N35 C36 N37 C39 -74.3(6) . . . . ?
C31 C36 N37 C39 173.9(4) . . . . ?
C33 N35 C38 N40 94.4(5) . . . . ?
C36 N35 C38 N40 -86.2(5) . . . . ?
C34 N37 C39 N42 -106.6(5) . . . . ?
C36 N37 C39 N42 87.7(5) . . . . ?
N35 C38 N40 C43 -97.1(5) . . . . ?
N35 C38 N40 C41 88.0(5) . . . . ?
C43 N40 C41 N42 108.8(4) . . . . ?
C38 N40 C41 N42 -75.8(5) . . . . ?
C43 N40 C41 C46 -3.0(5) . . . . ?
C38 N40 C41 C46 172.4(4) . . . . ?
N37 C39 N42 C44 108.1(5) . . . . ?
N37 C39 N42 C41 -88.1(5) . . . . ?
N40 C41 N42 C44 -119.8(4) . . . . ?
C46 C41 N42 C44 -7.9(5) . . . . ?
N40 C41 N42 C39 75.0(5) . . . . ?
C46 C41 N42 C39 -173.1(4) . . . . ?
C38 N40 C43 O43 3.7(7) . . . . ?
C41 N40 C43 O43 179.1(4) . . . . ?
C38 N40 C43 N45 -175.0(4) . . . . ?
C41 N40 C43 N45 0.4(5) . . . . ?
C39 N42 C44 O44 -6.5(7) . . . . ?
C41 N42 C44 O44 -172.1(4) . . . . ?
C39 N42 C44 N47 173.2(4) . . . . ?
C41 N42 C44 N47 7.6(5) . . . . ?
O43 C43 N45 C48 -1.0(7) . . . . ?
N40 C43 N45 C48 177.7(4) . . . . ?
O43 C43 N45 C46 -176.0(4) . . . . ?
N40 C43 N45 C46 2.7(5) . . . . ?
C43 N45 C46 N47 -115.9(4) . . . . ?
C48 N45 C46 N47 69.2(6) . . . . ?
C43 N45 C46 C41 -4.3(5) . . . . ?
C48 N45 C46 C41 -179.2(4) . . . . ?
N40 C41 C46 N45 4.1(4) . . . . ?
N42 C41 C46 N45 -115.6(4) . . . . ?
N40 C41 C46 N47 124.8(4) . . . . ?
N42 C41 C46 N47 5.1(4) . . . . ?
O44 C44 N47 C49 1.2(7) . . . . ?
N42 C44 N47 C49 -178.5(4) . . . . ?
O44 C44 N47 C46 175.8(4) . . . . ?
N42 C44 N47 C46 -3.9(5) . . . . ?
N45 C46 N47 C44 110.4(4) . . . . ?
C41 C46 N47 C44 -0.9(5) . . . . ?
N45 C46 N47 C49 -75.1(5) . . . . ?
C41 C46 N47 C49 173.5(4) . . . . ?
C43 N45 C48 N50 101.4(5) . . . . ?
C46 N45 C48 N50 -84.2(5) . . . . ?
C44 N47 C49 N52 -96.7(5) . . . . ?
C46 N47 C49 N52 89.3(5) . . . . ?
N45 C48 N50 C53 -113.6(5) . . . . ?
N45 C48 N50 C51 94.0(5) . . . . ?
C53 N50 C51 N52 123.9(4) . . . . ?
C48 N50 C51 N52 -81.4(5) . . . . ?
C53 N50 C51 C56 11.1(5) . . . . ?
C48 N50 C51 C56 165.8(4) . . . . ?
N47 C49 N52 C54 102.0(5) . . . . ?
N47 C49 N52 C51 -83.3(5) . . . . ?
N50 C51 N52 C54 -111.8(4) . . . . ?
C56 C51 N52 C54 0.2(5) . . . . ?
N50 C51 N52 C49 72.9(5) . . . . ?
C56 C51 N52 C49 -175.1(4) . . . . ?
C51 N50 C53 O53 166.9(5) . . . . ?
C48 N50 C53 O53 12.1(7) . . . . ?
C51 N50 C53 N55 -13.5(5) . . . . ?
C48 N50 C53 N55 -168.3(4) . . . . ?
C49 N52 C54 O54 1.0(7) . . . . ?
C51 N52 C54 O54 -174.3(4) . . . . ?
C49 N52 C54 N57 180.0(4) . . . . ?
C51 N52 C54 N57 4.7(5) . . . . ?
O53 C53 N55 C56 -170.6(5) . . . . ?
N50 C53 N55 C56 9.8(5) . . . . ?
O53 C53 N55 C58 -26.5(7) . . . . ?
N50 C53 N55 C58 153.9(4) . . . . ?
C53 N55 C56 N57 -113.7(4) . . . . ?
C58 N55 C56 N57 102.5(5) . . . . ?
C53 N55 C56 C51 -2.7(5) . . . . ?
C58 N55 C56 C51 -146.5(4) . . . . ?
N50 C51 C56 N57 115.4(4) . . . . ?
N52 C51 C56 N57 -4.6(4) . . . . ?
N50 C51 C56 N55 -4.8(4) . . . . ?
N52 C51 C56 N55 -124.8(4) . . . . ?
O54 C54 N57 C59 -0.1(7) . . . . ?
N52 C54 N57 C59 -179.1(4) . . . . ?
O54 C54 N57 C56 170.8(4) . . . . ?
N52 C54 N57 C56 -8.1(5) . . . . ?
N55 C56 N57 C54 120.2(4) . . . . ?
C51 C56 N57 C54 7.9(5) . . . . ?
N55 C56 N57 C59 -69.3(6) . . . . ?
C51 C56 N57 C59 178.4(4) . . . . ?
C53 N55 C58 N60 75.7(5) . . . . ?
C56 N55 C58 N60 -143.8(4) . . . . ?
C54 N57 C59 N12 93.3(5) . . . 3_666 ?
C56 N57 C59 N12 -76.5(5) . . . 3_666 ?
N55 C58 N60 C62 83.7(6) . . . . ?
N55 C58 N60 C61 -98.2(6) . . . . ?
C62 N60 C61 C64 -0.4(6) . . . . ?
C58 N60 C61 C64 -178.8(5) . . . . ?
C58 N60 C62 O62 4.5(8) . . . . ?
C61 N60 C62 O62 -173.9(5) . . . . ?
C58 N60 C62 N63 -174.8(4) . . . . ?
C61 N60 C62 N63 6.9(6) . . . . ?
O62 C62 N63 C65 1.0(8) . . . . ?
N60 C62 N63 C65 -179.7(4) . . . . ?
O62 C62 N63 C64 169.9(5) . . . . ?
N60 C62 N63 C64 -10.8(6) . . . . ?
C62 N63 C64 C61 10.2(6) . . . . ?
C65 N63 C64 C61 179.0(5) . . . . ?
N60 C61 C64 N63 -5.6(6) . . . . ?
C62 N63 C65 N10 -89.1(5) . . . . ?
C64 N63 C65 N10 103.4(5) . . . . ?
C13 N10 C65 N63 -71.7(5) . . . . ?
C11 N10 C65 N63 136.1(4) . . . . ?
